data_2010821
loop_
_publ_author_name
'Greenberg, Mark'
'Shteiman, Vitaly'
'Kaftory, Menahem'

_publ_section_title
;2,4,6-Tris(methylthio)-1,3,5-triazine,
 3-methyl-4,6-bis(methylthio)-1,3,5-triazine-2(3<i>H</i>)-thione,
 1,3-dimethyl-4-methylthio-1,3,5-triazine-2,6(1<i>H</i>,3<i>H</i>)-dithione
 and
 1,3,5-trimethyl-1,3,5-triazine-2,4,6(1<i>H</i>,3<i>H</i>,5<i>H</i>)-trithione
;
_journal_issue 4
_journal_name_full 'Acta Crystallographica Section C'
_journal_page_first 465
_journal_page_last 468
_journal_paper_doi 10.1107/S0108270100000214
_journal_volume 56
_journal_year 2000
_chemical_formula_sum 'C6 H9 N3 S3'
_chemical_formula_weight 219.34
_chemical_name_common SSN(sss)
_chemical_name_systematic
;
 3-Methyl-4,6-bismethylthio-1,3,5-triazine-2(3H)-thione
;
_space_group_IT_number 62
_symmetry_cell_setting orthorhombic
_symmetry_space_group_name_Hall '-P 2ac 2n'
_symmetry_space_group_name_H-M 'P n m a'
_audit_creation_method SHELXL-97
_cell_angle_alpha 90.00
_cell_angle_beta 90.00
_cell_angle_gamma 90.00
_cell_formula_units_Z 4
_cell_length_a 16.566(6)
_cell_length_b 6.813(2)
_cell_length_c 8.926(3)
_cell_measurement_reflns_used 25
_cell_measurement_temperature 293(2)
_cell_measurement_theta_max 18.2
_cell_measurement_theta_min 2.5
_cell_volume 1007.4(6)
_computing_cell_refinement 'Philips PW 1100/20'
_computing_data_collection 'Philips PW 1100/20 (Philips, 1973)'
_computing_data_reduction ' PROCN (Hornstra & Stubbe, 1973; Goldberg, 1990)'
_computing_molecular_graphics 'ORTEPII (Johnson, 1976) and TEXSAN  (Molecular Structure Corporation, 1995)'
_computing_publication_material 'WORD (Microsoft, 1998)'
_computing_structure_refinement 'SHELXL97 (Sheldrick, 1997)'
_computing_structure_solution 'SHELXS97 (Sheldrick, 1997)'
_diffrn_ambient_temperature 293(2)
_diffrn_measured_fraction_theta_full .998
_diffrn_measured_fraction_theta_max .998
_diffrn_measurement_device_type 'PHILIPS PW 1100 four-circle diffractometer'
_diffrn_measurement_method \w/2\q
_diffrn_radiation_monochromator graphite
_diffrn_radiation_source 'fine-focus sealed tube'
_diffrn_radiation_type MoK\a
_diffrn_radiation_wavelength .71070
_diffrn_reflns_av_R_equivalents .0601
_diffrn_reflns_av_sigmaI/netI .0531
_diffrn_reflns_limit_h_max 19
_diffrn_reflns_limit_h_min -19
_diffrn_reflns_limit_k_max 0
_diffrn_reflns_limit_k_min -8
_diffrn_reflns_limit_l_max 10
_diffrn_reflns_limit_l_min -10
_diffrn_reflns_number 2410
_diffrn_reflns_theta_full 25.01
_diffrn_reflns_theta_max 25.01
_diffrn_reflns_theta_min 2.46
_diffrn_standards_decay_% 0
_diffrn_standards_interval_time '120 min'
_diffrn_standards_number 3
_exptl_absorpt_coefficient_mu .687
_exptl_absorpt_correction_type none
_exptl_crystal_colour 'light yellow'
_exptl_crystal_density_diffrn 1.446
_exptl_crystal_density_method 'not measured'
_exptl_crystal_description plate
_exptl_crystal_F_000 456
_exptl_crystal_size_max .32
_exptl_crystal_size_mid .29
_exptl_crystal_size_min .05
_refine_diff_density_max .368
_refine_diff_density_min -.222
_refine_ls_extinction_method none
_refine_ls_goodness_of_fit_ref 1.051
_refine_ls_hydrogen_treatment mixed
_refine_ls_matrix_type full
_refine_ls_number_parameters 83
_refine_ls_number_reflns 970
_refine_ls_number_restraints 0
_refine_ls_restrained_S_all 1.051
_refine_ls_R_factor_all .0726
_refine_ls_R_factor_gt .0489
_refine_ls_shift/su_max .000
_refine_ls_shift/su_mean .000
_refine_ls_structure_factor_coef Fsqd
_refine_ls_weighting_details 'calc w = 1/[\s^2^(Fo^2^)+(0.0534P)^2^+0.3375P] where P=(Fo^2^+2Fc^2^)/3'
_refine_ls_weighting_scheme calc
_refine_ls_wR_factor_ref .1170
_reflns_number_gt 732
_reflns_number_total 970
_reflns_threshold_expression I>2\s(I)
_cod_data_source_file jz1377.cif
_cod_data_source_block II
_cod_database_code 2010821
_cod_database_fobs_code 2010821

loop_
_symmetry_equiv_pos_as_xyz
'x, y, z'
'x+1/2, -y+1/2, -z+1/2'
'-x, y+1/2, -z'
'-x+1/2, -y, z+1/2'
'-x, -y, -z'
'-x-1/2, y-1/2, z-1/2'
'x, -y-1/2, z'
'x-1/2, y, -z-1/2'

loop_
_atom_site_label
_atom_site_fract_x
_atom_site_fract_y
_atom_site_fract_z
_atom_site_U_iso_or_equiv
_atom_site_adp_type
_atom_site_calc_flag
_atom_site_refinement_flags
_atom_site_occupancy
_atom_site_disorder_assembly
_atom_site_disorder_group
_atom_site_type_symbol
S2 .45212(7) .2500 .65758(14) .0570(4) Uani d S 1 . . S
S4 .51432(8) .2500 .07563(14) .0616(4) Uani d S 1 . . S
S6 .75133(6) .2500 .45694(16) .0752(6) Uani d S 1 . . S
N1 .59895(18) .2500 .5463(4) .0423(9) Uani d S 1 . . N
N3 .49389(18) .2500 .3690(4) .0409(9) Uani d S 1 . . N
N5 .6277(2) .2500 .2848(4) .0469(9) Uani d S 1 . . N
C2 .5184(2) .2500 .5175(5) .0390(10) Uani d S 1 . . C
C3 .4074(3) .2500 .3306(7) .0636(16) Uani d S 1 . . C
H31 .381(3) .2500 .413(8) .095 Uiso d S 1 . . H
H32 .401(3) .140(6) .290(5) .095 Uiso d . 1 . . H
C4 .5496(3) .2500 .2578(5) .0424(10) Uani d S 1 . . C
C44 .6063(4) .2500 -.0279(7) .0796(18) Uani d S 1 . . C
H41 .591(4) .2500 -.123(9) .119 Uiso d S 1 . . H
H42 .639(3) .145(7) -.005(5) .119 Uiso d . 1 . . H
C6 .6474(2) .2500 .4305(5) .0436(11) Uani d S 1 . . C
C66 .7610(3) .2500 .6567(7) .095(2) Uani d S 1 . . C
H61 .8172 .2500 .6833 .143 Uiso calc S 1 . . H
H62 .7356 .1349 .6970 .143 Uiso calc P 1 . . H

loop_
_atom_site_aniso_label
_atom_site_aniso_U_11
_atom_site_aniso_U_22
_atom_site_aniso_U_33
_atom_site_aniso_U_12
_atom_site_aniso_U_13
_atom_site_aniso_U_23
S2 .0518(7) .0604(9) .0587(8) .000 .0182(6) .000
S4 .0784(9) .0646(10) .0419(7) .000 -.0174(6) .000
S6 .0348(6) .1256(15) .0650(9) .000 -.0008(6) .000
N1 .0385(17) .053(2) .0350(17) .000 -.0011(14) .000
N3 .0378(17) .041(2) .044(2) .000 -.0084(15) .000
N5 .050(2) .053(2) .0375(19) .000 .0028(15) .000
C2 .041(2) .031(2) .045(2) .000 .0026(18) .000
C3 .043(3) .078(5) .070(4) .000 -.018(2) .000
C4 .054(2) .036(2) .036(2) .000 -.0065(18) .000
C44 .101(5) .096(5) .042(3) .000 -.001(3) .000
C6 .038(2) .053(3) .039(2) .000 -.0004(16) .000
C66 .055(3) .159(7) .072(4) .000 -.026(3) .000

loop_
_atom_type_symbol
_atom_type_description
_atom_type_scat_dispersion_real
_atom_type_scat_dispersion_imag
_atom_type_scat_source
C C .0033 .0016 'International Tables Vol C Tables 4.2.6.8 and 6.1.1.4'
N N .0061 .0033 'International Tables Vol C Tables 4.2.6.8 and 6.1.1.4'
S S .1246 .1234 'International Tables Vol C Tables 4.2.6.8 and 6.1.1.4'
H H .0000 .0000 'International Tables Vol C Tables 4.2.6.8 and 6.1.1.4'

loop_
_geom_angle_atom_site_label_1
_geom_angle_atom_site_label_2
_geom_angle_atom_site_label_3
_geom_angle
N1 C2 S2 120.4(3)
N1 C2 N3 118.0(3)
N1 C6 N5 128.1(4)
N1 C6 S6 120.0(3)
N3 C2 S2 121.7(3)
N3 C4 S4 117.3(3)
N5 C4 S4 120.3(3)
N5 C4 N3 122.4(4)
N5 C6 S6 111.9(3)
C4 S4 C44 101.5(3)
C4 N3 C2 120.0(3)
C2 N3 C3 120.5(4)
C4 N3 C3 119.5(4)
C4 N5 C6 114.7(3)
C6 S6 C66 103.0(2)
C6 N1 C2 116.9(3)
S4 C44 H41 104(5)
S4 C44 H42 113(3)
N3 C3 H31 108(4)
N3 C3 H32 103(3)
H31 C3 H32 107(3)
H41 C44 H42 113(4)

loop_
_geom_bond_atom_site_label_1
_geom_bond_atom_site_label_2
_geom_bond_site_symmetry_2
_geom_bond_distance
_geom_bond_publ_flag
S2 C2 . 1.664(4) ?
S4 C4 . 1.728(4) ?
S4 C44 . 1.782(7) ?
S6 C6 . 1.738(4) ?
S6 C66 . 1.790(6) ?
N1 C2 . 1.359(5) ?
N1 C6 . 1.309(5) ?
N3 C2 . 1.386(5) ?
N3 C4 . 1.356(6) ?
N3 C3 . 1.474(5) ?
N5 C4 . 1.315(5) ?
N5 C6 . 1.341(5) ?
C3 H31 . .86(6) ?
C3 H32 . .84(4) ?
C44 H41 . .88(8) ?
C44 H42 . .92(4) ?

loop_
_cod_related_entry_id
_cod_related_entry_database
_cod_related_entry_code
1 ChemSpider 21135822
